data_7158190
loop_
_publ_author_name
'Zheng, Shi-Lu'
'Zou, Yun-Xiang'
'Wen, Zhong'
'Lin, Jia-Fu'
'Gu, Ling-Hui'
'Chen, Long'

_publ_section_title
;
 Y(OTf)<sub>3</sub>-catalyzed phosphorylation of 2H-chromene hemiacetals
 with P(O)-H compounds to 2-phosphorylated 2H-chromenes.
;
_journal_issue 31
_journal_name_full 'Organic &amp; biomolecular chemistry'
_journal_page_first 6812
_journal_page_last 6816
_journal_paper_doi 10.1039/d1ob01221e
_journal_volume 19
_journal_year 2021
_chemical_formula_moiety 'C30 H25 O5 P'
_chemical_formula_sum 'C30 H25 O5 P'
_chemical_formula_weight 496.47
_space_group_crystal_system monoclinic
_space_group_IT_number 14
_space_group_name_Hall '-P 2ybc'
_space_group_name_H-M_alt 'P 1 21/c 1'
_atom_sites_solution_hydrogens geom
_atom_sites_solution_primary dual
_audit_creation_date 2021-05-20
_audit_creation_method
;
Olex2 1.2
(compiled 2018.05.29 svn.r3508 for OlexSys, GUI svn.r5506)
;
_audit_update_record
;
2021-05-28 deposited with the CCDC.	2021-07-23 downloaded from the CCDC.
;
_cell_angle_alpha 90
_cell_angle_beta 91.9636(4)
_cell_angle_gamma 90
_cell_formula_units_Z 4
_cell_length_a 9.32193(5)
_cell_length_b 15.92387(9)
_cell_length_c 17.03098(8)
_cell_measurement_reflns_used 18639
_cell_measurement_temperature 299.51(12)
_cell_measurement_theta_max 76.5060
_cell_measurement_theta_min 3.7850
_cell_volume 2526.61(2)
_computing_cell_refinement 'CrysAlisPro 1.171.40.59a (Rigaku OD, 2019)'
_computing_data_collection 'CrysAlisPro 1.171.40.59a (Rigaku OD, 2019)'
_computing_data_reduction 'CrysAlisPro 1.171.40.59a (Rigaku OD, 2019)'
_computing_molecular_graphics 'Olex2 (Dolomanov et al., 2009)'
_computing_publication_material 'Olex2 (Dolomanov et al., 2009)'
_computing_structure_refinement 'ShelXL (Sheldrick, 2015)'
_computing_structure_solution 'ShelXT (Sheldrick, 2015)'
_diffrn_ambient_environment air
_diffrn_ambient_temperature 299.51(12)
_diffrn_detector 'Hybrid Pixel Array Detector'
_diffrn_detector_area_resol_mean 10.0000
_diffrn_detector_type HyPix
_diffrn_measured_fraction_theta_full 0.999
_diffrn_measured_fraction_theta_max 0.967
_diffrn_measurement_details
;
List of Runs (angles in degrees, time in seconds):

  # Type    Start    End  Width  t~exp~   \w     \q     \k     \f   Frames
#--------------------------------------------------------------------------
  1  \w    -82.00  20.00   0.50    0.30    --  -46.37 101.00-164.00  204
  2  \w    -16.00  82.00   0.50    0.30    --   46.37-101.00  91.00  196
  3  \w   -175.00 -83.00   0.50    1.00    -- -102.00-101.00  91.00  184
  4  \w   -109.00 -29.00   0.50    1.00    -- -102.00 101.00-164.00  160
  5  \w     33.00 110.00   0.50    1.00    --  106.06-101.00  91.00  154
  6  \w     87.00 178.00   0.50    1.00    --  106.06 101.00-164.00  182
  7  \w    -24.00  29.00   0.50    0.30    --  -46.37  19.00-150.00  106
  8  \w    -24.00  29.00   0.50    0.30    --  -46.37  19.00   0.00  106
  9  \w   -118.00 -71.00   0.50    0.30    --  -46.37-125.00-120.00   94
 10  \w    -29.00  28.00   0.50    0.30    --   46.37 -19.00 150.00  114
 11  \w   -104.00 -29.00   0.50    1.00    -- -102.00  77.00  30.00  150
 12  \w   -175.00 -81.00   0.50    1.00    -- -102.00 -94.00  60.00  188
 13  \w    -69.00 -29.00   0.50    1.00    -- -102.00  61.00 -60.00   80
 14  \w    -69.00 -29.00   0.50    1.00    -- -102.00  61.00 -30.00   80
 15  \w    -69.00 -29.00   0.50    1.00    -- -102.00  61.00   0.00   80
 16  \w    -69.00 -29.00   0.50    1.00    -- -102.00  61.00  30.00   80
 17  \w   -104.00 -29.00   0.50    1.00    -- -102.00  77.00 -30.00  150
 18  \w     33.00  70.00   0.50    1.00    --  106.06 -61.00 -90.00   74
 19  \w     35.00  73.00   0.50    1.00    --  106.06 -61.00 120.00   76
 20  \w     33.00 107.00   0.50    1.00    --  106.06 -77.00  90.00  148
 21  \w     34.00  64.00   0.50    1.00    --  106.06 -61.00  90.00   60
 22  \w    122.00 178.00   0.50    1.00    --  106.06  61.00-180.00  112
 23  \w     33.00  73.00   0.50    1.00    --  106.06 -61.00-180.00   80
 24  \w     89.00 102.50   0.50    1.00    --  106.06  61.00-180.00   27
;
_diffrn_measurement_device 'four-circle diffractometer'
_diffrn_measurement_device_type 'XtaLAB Synergy R, DW system, HyPix'
_diffrn_measurement_method '\w scans'
_diffrn_orient_matrix_type 'CrysAlisPro convention (1999,Acta A55,543-557)'
_diffrn_orient_matrix_UB_11 -0.0688737000
_diffrn_orient_matrix_UB_12 -0.0741956000
_diffrn_orient_matrix_UB_13 0.0428671000
_diffrn_orient_matrix_UB_21 -0.1315488000
_diffrn_orient_matrix_UB_22 0.0548886000
_diffrn_orient_matrix_UB_23 0.0167423000
_diffrn_orient_matrix_UB_31 -0.0727026000
_diffrn_orient_matrix_UB_32 -0.0290200000
_diffrn_orient_matrix_UB_33 -0.0779531000
_diffrn_radiation_monochromator mirror
_diffrn_radiation_probe x-ray
_diffrn_radiation_type CuK\a
_diffrn_radiation_wavelength 1.54184
_diffrn_reflns_av_R_equivalents 0.0339
_diffrn_reflns_av_unetI/netI 0.0208
_diffrn_reflns_Laue_measured_fraction_full 0.999
_diffrn_reflns_Laue_measured_fraction_max 0.967
_diffrn_reflns_limit_h_max 11
_diffrn_reflns_limit_h_min -11
_diffrn_reflns_limit_k_max 17
_diffrn_reflns_limit_k_min -19
_diffrn_reflns_limit_l_max 19
_diffrn_reflns_limit_l_min -21
_diffrn_reflns_number 24076
_diffrn_reflns_point_group_measured_fraction_full 0.999
_diffrn_reflns_point_group_measured_fraction_max 0.967
_diffrn_reflns_theta_full 67.684
_diffrn_reflns_theta_max 76.496
_diffrn_reflns_theta_min 3.801
_diffrn_source 'Rotating-anode X-ray tube'
_diffrn_source_type 'Rigaku (Cu) X-ray Source'
_exptl_absorpt_coefficient_mu 1.284
_exptl_absorpt_correction_T_max 1.00000
_exptl_absorpt_correction_T_min 0.83585
_exptl_absorpt_correction_type multi-scan
_exptl_absorpt_process_details
;
CrysAlisPro 1.171.40.59a (Rigaku Oxford Diffraction, 2019)
Empirical absorption correction using spherical harmonics,
 implemented in SCALE3 ABSPACK scaling algorithm.
;
_exptl_crystal_colour 'clear light colourless'
_exptl_crystal_colour_lustre clear
_exptl_crystal_colour_modifier light
_exptl_crystal_colour_primary colourless
_exptl_crystal_density_diffrn 1.305
_exptl_crystal_description block
_exptl_crystal_F_000 1040
_exptl_crystal_size_max 0.13
_exptl_crystal_size_mid 0.12
_exptl_crystal_size_min 0.12
_refine_diff_density_max 0.191
_refine_diff_density_min -0.346
_refine_diff_density_rms 0.049
_refine_ls_extinction_method none
_refine_ls_goodness_of_fit_ref 1.067
_refine_ls_hydrogen_treatment constr
_refine_ls_matrix_type full
_refine_ls_number_parameters 327
_refine_ls_number_reflns 5125
_refine_ls_number_restraints 0
_refine_ls_restrained_S_all 1.067
_refine_ls_R_factor_all 0.0417
_refine_ls_R_factor_gt 0.0398
_refine_ls_shift/su_max 0.001
_refine_ls_shift/su_mean 0.000
_refine_ls_structure_factor_coef Fsqd
_refine_ls_weighting_details 'w=1/[\s^2^(Fo^2^)+(0.0582P)^2^+0.6245P] where P=(Fo^2^+2Fc^2^)/3'
_refine_ls_weighting_scheme calc
_refine_ls_wR_factor_gt 0.1079
_refine_ls_wR_factor_ref 0.1095
_reflns_Friedel_coverage 0.000
_reflns_number_gt 4802
_reflns_number_total 5125
_reflns_threshold_expression 'I > 2\s(I)'
_cod_data_source_file d1ob01221e2.cif
_cod_data_source_block exp_1147
_cod_depositor_comments 'Adding full bibliography for 7158190.cif.'
_cod_original_cell_volume 2526.62(2)
_cod_database_code 7158190
_shelx_shelxl_version_number 2014/7
_chemical_oxdiff_formula 'C1 H1 O1 P1'
_shelx_space_group_comment
;
The symmetry employed for this shelxl refinement is uniquely defined
by the following loop, which should always be used as a source of
symmetry information in preference to the above space-group names.
They are only intended as comments.
;
_shelx_estimated_absorpt_t_max 0.861
_shelx_estimated_absorpt_t_min 0.851
_diffrn_oxdiff_digest_frames
;
015573789e8c84cc7c7975dfba053127bd00038fe94
;
_reflns_odcompleteness_completeness 100.00
_reflns_odcompleteness_iscentric 1
_reflns_odcompleteness_theta 66.97
_olex2_refinement_description
;
1. Fixed Uiso
 At 1.2 times of:
  All C(H) groups
 At 1.5 times of:
  All C(H,H,H) groups
2.a Aromatic/amide H refined with riding coordinates:
 C15(H15), C4(H4), C7(H7), C20(H20), C3(H3), C24(H24), C12(H12), C14(H14),
 C10(H10), C21(H21), C23(H23), C11(H11), C22(H22), C13(H13), C30(H30), C26(H26),
  C28(H28), C27(H27), C29(H29)
2.b Idealised Me refined as rotating group:
 C18(H18a,H18b,H18c), C1(H1a,H1b,H1c)
;
_olex2_submission_special_instructions 'No special instructions were received'
_oxdiff_exptl_absorpt_empirical_details
;
Empirical correction (ABSPACK) includes:
- Absorption correction using spherical harmonics
- Frame scaling
;
_oxdiff_exptl_absorpt_empirical_full_max 3.693
_oxdiff_exptl_absorpt_empirical_full_min 0.341

loop_
_space_group_symop_operation_xyz
'x, y, z'
'-x, y+1/2, -z+1/2'
'-x, -y, -z'
'x, -y-1/2, z-1/2'

loop_
_atom_site_label
_atom_site_type_symbol
_atom_site_fract_x
_atom_site_fract_y
_atom_site_fract_z
_atom_site_U_iso_or_equiv
_atom_site_adp_type
_atom_site_occupancy
_atom_site_site_symmetry_order
_atom_site_calc_flag
_atom_site_refinement_flags_posn
_atom_site_refinement_flags_adp
_atom_site_refinement_flags_occupancy
_atom_site_disorder_assembly
_atom_site_disorder_group
P1 P 0.82254(3) 0.56007(2) 0.68014(2) 0.03718(11) Uani 1 1 d . . . . .
O2 O 0.56491(9) 0.60491(5) 0.62508(5) 0.0361(2) Uani 1 1 d . . . . .
O5 O 0.97668(11) 0.57357(7) 0.66775(7) 0.0553(3) Uani 1 1 d . . . . .
O4 O 0.87072(12) 0.62514(8) 0.50526(6) 0.0578(3) Uani 1 1 d . . . . .
O3 O 0.65531(14) 0.56911(9) 0.47915(7) 0.0619(3) Uani 1 1 d . . . . .
O1 O 0.14187(12) 0.83911(8) 0.55782(9) 0.0676(4) Uani 1 1 d . . . . .
C6 C 0.49991(13) 0.75109(8) 0.61050(7) 0.0333(3) Uani 1 1 d . . . . .
C5 C 0.46349(13) 0.66648(8) 0.60734(7) 0.0323(2) Uani 1 1 d . . . . .
C15 C 0.74984(13) 0.71418(8) 0.62760(7) 0.0342(3) Uani 1 1 d . . . . .
H15 H 0.8457 0.7284 0.6368 0.041 Uiso 1 1 calc R . . . .
C8 C 0.64952(13) 0.77350(8) 0.63109(7) 0.0324(2) Uani 1 1 d . . . . .
C9 C 0.68582(13) 0.85892(8) 0.66063(7) 0.0351(3) Uani 1 1 d . . . . .
C17 C 0.73999(14) 0.60217(8) 0.52332(8) 0.0373(3) Uani 1 1 d . . . . .
C16 C 0.71023(13) 0.62434(8) 0.60897(7) 0.0335(3) Uani 1 1 d . . . . .
C4 C 0.32353(14) 0.64083(9) 0.59153(8) 0.0395(3) Uani 1 1 d . . . . .
H4 H 0.3005 0.5840 0.5912 0.047 Uiso 1 1 calc R . . . .
C19 C 0.76811(15) 0.45162(9) 0.67388(8) 0.0399(3) Uani 1 1 d . . . . .
C7 C 0.39303(14) 0.81070(9) 0.59311(8) 0.0412(3) Uani 1 1 d . . . . .
H7 H 0.4156 0.8676 0.5935 0.049 Uiso 1 1 calc R . . . .
C20 C 0.66602(17) 0.41885(9) 0.62100(9) 0.0462(3) Uani 1 1 d . . . . .
H20 H 0.6150 0.4544 0.5869 0.055 Uiso 1 1 calc R . . . .
C3 C 0.21837(14) 0.70040(10) 0.57631(9) 0.0451(3) Uani 1 1 d . . . . .
H3 H 0.1238 0.6837 0.5667 0.054 Uiso 1 1 calc R . . . .
C25 C 0.76922(18) 0.59795(9) 0.77488(8) 0.0472(3) Uani 1 1 d . . . . .
C2 C 0.25354(14) 0.78489(10) 0.57534(9) 0.0446(3) Uani 1 1 d . . . . .
C24 C 0.8430(2) 0.39720(10) 0.72483(9) 0.0537(4) Uani 1 1 d . . . . .
H24 H 0.9121 0.4185 0.7602 0.064 Uiso 1 1 calc R . . . .
C12 C 0.76090(19) 1.01348(10) 0.72663(11) 0.0568(4) Uani 1 1 d . . . . .
H12 H 0.7851 1.0655 0.7481 0.068 Uiso 1 1 calc R . . . .
C14 C 0.78665(19) 0.90889(11) 0.62612(10) 0.0546(4) Uani 1 1 d . . . . .
H14 H 0.8306 0.8908 0.5809 0.066 Uiso 1 1 calc R . . . .
C10 C 0.62410(19) 0.88666(10) 0.72859(10) 0.0547(4) Uani 1 1 d . . . . .
H10 H 0.5554 0.8537 0.7522 0.066 Uiso 1 1 calc R . . . .
C21 C 0.6404(2) 0.33294(10) 0.61923(11) 0.0592(4) Uani 1 1 d . . . . .
H21 H 0.5729 0.3109 0.5834 0.071 Uiso 1 1 calc R . . . .
C23 C 0.8153(2) 0.31207(11) 0.72305(11) 0.0650(5) Uani 1 1 d . . . . .
H23 H 0.8649 0.2762 0.7575 0.078 Uiso 1 1 calc R . . . .
C11 C 0.6632(2) 0.96296(12) 0.76208(11) 0.0613(4) Uani 1 1 d . . . . .
H11 H 0.6231 0.9799 0.8087 0.074 Uiso 1 1 calc R . . . .
C22 C 0.7142(2) 0.28021(11) 0.67017(12) 0.0667(5) Uani 1 1 d . . . . .
H22 H 0.6957 0.2228 0.6690 0.080 Uiso 1 1 calc R . . . .
C13 C 0.8226(2) 0.98654(12) 0.65909(12) 0.0677(5) Uani 1 1 d . . . . .
H13 H 0.8892 1.0205 0.6350 0.081 Uiso 1 1 calc R . . . .
C30 C 0.8696(3) 0.64335(12) 0.81959(12) 0.0716(6) Uani 1 1 d . . . . .
H30 H 0.9605 0.6538 0.8009 0.086 Uiso 1 1 calc R . . . .
C26 C 0.6349(2) 0.58278(15) 0.80399(10) 0.0681(5) Uani 1 1 d . . . . .
H26 H 0.5684 0.5511 0.7748 0.082 Uiso 1 1 calc R . . . .
C18 C 0.9175(2) 0.60210(16) 0.42800(11) 0.0750(6) Uani 1 1 d . . . . .
H18A H 0.8535 0.6261 0.3887 0.112 Uiso 1 1 calc GR . . . .
H18B H 0.9169 0.5421 0.4229 0.112 Uiso 1 1 calc GR . . . .
H18C H 1.0129 0.6228 0.4211 0.112 Uiso 1 1 calc GR . . . .
C1 C 0.1748(2) 0.92481(13) 0.55008(16) 0.0776(6) Uani 1 1 d . . . . .
H1A H 0.2438 0.9318 0.5100 0.116 Uiso 1 1 calc GR . . . .
H1B H 0.2140 0.9457 0.5991 0.116 Uiso 1 1 calc GR . . . .
H1C H 0.0891 0.9554 0.5358 0.116 Uiso 1 1 calc GR . . . .
C28 C 0.6965(5) 0.6601(2) 0.92010(14) 0.1108(12) Uani 1 1 d . . . . .
H28 H 0.6710 0.6822 0.9682 0.133 Uiso 1 1 calc R . . . .
C27 C 0.5991(3) 0.6146(2) 0.87627(13) 0.0985(9) Uani 1 1 d . . . . .
H27 H 0.5081 0.6048 0.8951 0.118 Uiso 1 1 calc R . . . .
C29 C 0.8312(4) 0.67324(15) 0.89369(15) 0.1033(10) Uani 1 1 d . . . . .
H29 H 0.8982 0.7023 0.9250 0.124 Uiso 1 1 calc R . . . .

loop_
_atom_site_aniso_label
_atom_site_aniso_U_11
_atom_site_aniso_U_22
_atom_site_aniso_U_33
_atom_site_aniso_U_23
_atom_site_aniso_U_13
_atom_site_aniso_U_12
P1 0.03491(18) 0.03828(19) 0.03801(19) -0.00030(12) -0.00394(13) 0.00336(12)
O2 0.0312(4) 0.0335(4) 0.0436(5) 0.0028(3) 0.0005(3) -0.0007(3)
O5 0.0352(5) 0.0601(6) 0.0700(7) 0.0115(5) -0.0053(5) 0.0036(4)
O4 0.0453(6) 0.0831(8) 0.0459(6) -0.0182(5) 0.0120(4) -0.0104(5)
O3 0.0594(7) 0.0843(9) 0.0417(6) -0.0131(5) -0.0030(5) -0.0193(6)
O1 0.0406(6) 0.0605(7) 0.1006(10) 0.0006(7) -0.0161(6) 0.0145(5)
C6 0.0312(6) 0.0363(6) 0.0324(6) -0.0016(5) -0.0001(4) -0.0004(5)
C5 0.0305(6) 0.0360(6) 0.0304(6) 0.0002(5) 0.0000(4) 0.0009(5)
C15 0.0296(6) 0.0364(6) 0.0365(6) -0.0030(5) -0.0003(4) -0.0024(5)
C8 0.0328(6) 0.0348(6) 0.0296(5) -0.0015(4) 0.0006(4) -0.0022(5)
C9 0.0321(6) 0.0353(6) 0.0375(6) -0.0040(5) -0.0046(5) -0.0003(5)
C17 0.0397(6) 0.0353(6) 0.0369(6) -0.0018(5) -0.0009(5) 0.0013(5)
C16 0.0293(6) 0.0348(6) 0.0363(6) -0.0015(5) 0.0001(4) 0.0005(5)
C4 0.0350(6) 0.0416(7) 0.0417(7) -0.0010(5) -0.0014(5) -0.0065(5)
C19 0.0458(7) 0.0386(7) 0.0356(6) -0.0013(5) 0.0058(5) 0.0061(5)
C7 0.0372(6) 0.0381(7) 0.0480(7) -0.0013(5) -0.0023(5) 0.0021(5)
C20 0.0508(8) 0.0411(7) 0.0468(8) -0.0005(6) 0.0012(6) 0.0001(6)
C3 0.0298(6) 0.0553(8) 0.0497(8) -0.0038(6) -0.0043(5) -0.0031(6)
C25 0.0632(9) 0.0405(7) 0.0372(7) -0.0026(6) -0.0101(6) 0.0064(6)
C2 0.0339(6) 0.0501(8) 0.0495(8) -0.0016(6) -0.0049(5) 0.0076(6)
C24 0.0693(10) 0.0484(8) 0.0430(8) 0.0013(6) -0.0028(7) 0.0118(7)
C12 0.0566(9) 0.0450(8) 0.0674(10) -0.0190(7) -0.0165(8) -0.0031(7)
C14 0.0600(9) 0.0557(9) 0.0485(8) -0.0111(7) 0.0083(7) -0.0209(7)
C10 0.0589(9) 0.0514(9) 0.0545(9) -0.0160(7) 0.0146(7) -0.0096(7)
C21 0.0712(11) 0.0448(8) 0.0617(10) -0.0057(7) 0.0031(8) -0.0082(8)
C23 0.0932(14) 0.0470(9) 0.0551(9) 0.0103(7) 0.0068(9) 0.0185(9)
C11 0.0628(10) 0.0599(10) 0.0615(10) -0.0273(8) 0.0043(8) -0.0018(8)
C22 0.0934(14) 0.0374(8) 0.0702(11) 0.0006(7) 0.0147(10) 0.0007(8)
C13 0.0732(12) 0.0579(10) 0.0720(11) -0.0091(9) 0.0031(9) -0.0306(9)
C30 0.1020(15) 0.0519(9) 0.0588(10) -0.0077(8) -0.0280(10) -0.0060(10)
C26 0.0689(11) 0.0921(14) 0.0435(9) -0.0062(9) 0.0046(8) 0.0112(10)
C18 0.0706(12) 0.1012(16) 0.0547(10) -0.0236(10) 0.0261(9) -0.0079(11)
C1 0.0612(11) 0.0645(11) 0.1068(17) 0.0215(11) -0.0038(11) 0.0214(9)
C28 0.180(3) 0.106(2) 0.0460(12) -0.0211(12) -0.0072(16) 0.063(2)
C27 0.1120(19) 0.137(2) 0.0476(11) -0.0020(13) 0.0145(12) 0.0483(18)
C29 0.178(3) 0.0654(13) 0.0629(14) -0.0238(11) -0.0455(17) 0.0084(16)

loop_
_atom_type_symbol
_atom_type_description
_atom_type_scat_dispersion_real
_atom_type_scat_dispersion_imag
_atom_type_scat_source
C C 0.0181 0.0091 'International Tables Vol C Tables 4.2.6.8 and 6.1.1.4'
H H 0.0000 0.0000 'International Tables Vol C Tables 4.2.6.8 and 6.1.1.4'
O O 0.0492 0.0322 'International Tables Vol C Tables 4.2.6.8 and 6.1.1.4'
P P 0.2955 0.4335 'International Tables Vol C Tables 4.2.6.8 and 6.1.1.4'

loop_
_geom_angle_atom_site_label_1
_geom_angle_atom_site_label_2
_geom_angle_atom_site_label_3
_geom_angle
_geom_angle_site_symmetry_1
_geom_angle_site_symmetry_3
_geom_angle_publ_flag
O5 P1 C16 110.65(6) . . ?
O5 P1 C19 113.88(7) . . ?
O5 P1 C25 112.21(8) . . ?
C19 P1 C16 109.54(6) . . ?
C19 P1 C25 106.67(7) . . ?
C25 P1 C16 103.30(6) . . ?
C5 O2 C16 116.72(9) . . ?
C17 O4 C18 116.81(13) . . ?
C2 O1 C1 117.58(14) . . ?
C5 C6 C8 118.22(11) . . ?
C5 C6 C7 118.53(11) . . ?
C7 C6 C8 123.24(12) . . ?
O2 C5 C6 120.83(11) . . ?
C4 C5 O2 117.65(11) . . ?
C4 C5 C6 121.38(12) . . ?
C8 C15 H15 119.5 . . ?
C8 C15 C16 120.98(11) . . ?
C16 C15 H15 119.5 . . ?
C6 C8 C9 120.42(11) . . ?
C15 C8 C6 118.61(11) . . ?
C15 C8 C9 120.83(11) . . ?
C14 C9 C8 122.35(12) . . ?
C14 C9 C10 118.81(13) . . ?
C10 C9 C8 118.66(12) . . ?
O4 C17 C16 110.88(11) . . ?
O3 C17 O4 124.86(13) . . ?
O3 C17 C16 124.26(13) . . ?
O2 C16 P1 105.67(8) . . ?
O2 C16 C15 113.13(10) . . ?
O2 C16 C17 109.68(10) . . ?
C15 C16 P1 104.72(8) . . ?
C15 C16 C17 111.52(10) . . ?
C17 C16 P1 111.90(8) . . ?
C5 C4 H4 120.3 . . ?
C3 C4 C5 119.44(13) . . ?
C3 C4 H4 120.3 . . ?
C20 C19 P1 125.69(11) . . ?
C20 C19 C24 119.12(14) . . ?
C24 C19 P1 115.10(12) . . ?
C6 C7 H7 120.0 . . ?
C2 C7 C6 120.01(13) . . ?
C2 C7 H7 120.0 . . ?
C19 C20 H20 120.1 . . ?
C21 C20 C19 119.83(15) . . ?
C21 C20 H20 120.1 . . ?
C4 C3 H3 119.9 . . ?
C4 C3 C2 120.15(12) . . ?
C2 C3 H3 119.9 . . ?
C30 C25 P1 117.53(15) . . ?
C26 C25 P1 122.77(13) . . ?
C26 C25 C30 119.69(17) . . ?
O1 C2 C7 123.88(14) . . ?
O1 C2 C3 115.73(13) . . ?
C3 C2 C7 120.37(13) . . ?
C19 C24 H24 119.8 . . ?
C23 C24 C19 120.45(17) . . ?
C23 C24 H24 119.8 . . ?
C11 C12 H12 120.3 . . ?
C11 C12 C13 119.30(15) . . ?
C13 C12 H12 120.3 . . ?
C9 C14 H14 120.1 . . ?
C9 C14 C13 119.89(15) . . ?
C13 C14 H14 120.1 . . ?
C9 C10 H10 119.6 . . ?
C9 C10 C11 120.90(15) . . ?
C11 C10 H10 119.6 . . ?
C20 C21 H21 119.8 . . ?
C22 C21 C20 120.41(17) . . ?
C22 C21 H21 119.8 . . ?
C24 C23 H23 120.0 . . ?
C22 C23 C24 119.94(16) . . ?
C22 C23 H23 120.0 . . ?
C12 C11 C10 120.19(16) . . ?
C12 C11 H11 119.9 . . ?
C10 C11 H11 119.9 . . ?
C21 C22 C23 120.25(16) . . ?
C21 C22 H22 119.9 . . ?
C23 C22 H22 119.9 . . ?
C12 C13 C14 120.88(17) . . ?
C12 C13 H13 119.6 . . ?
C14 C13 H13 119.6 . . ?
C25 C30 H30 120.6 . . ?
C25 C30 C29 118.7(3) . . ?
C29 C30 H30 120.6 . . ?
C25 C26 H26 119.9 . . ?
C27 C26 C25 120.3(2) . . ?
C27 C26 H26 119.9 . . ?
O4 C18 H18A 109.5 . . ?
O4 C18 H18B 109.5 . . ?
O4 C18 H18C 109.5 . . ?
H18A C18 H18B 109.5 . . ?
H18A C18 H18C 109.5 . . ?
H18B C18 H18C 109.5 . . ?
O1 C1 H1A 109.5 . . ?
O1 C1 H1B 109.5 . . ?
O1 C1 H1C 109.5 . . ?
H1A C1 H1B 109.5 . . ?
H1A C1 H1C 109.5 . . ?
H1B C1 H1C 109.5 . . ?
C27 C28 H28 119.9 . . ?
C27 C28 C29 120.3(2) . . ?
C29 C28 H28 119.9 . . ?
C26 C27 H27 119.8 . . ?
C28 C27 C26 120.4(3) . . ?
C28 C27 H27 119.8 . . ?
C30 C29 H29 119.7 . . ?
C28 C29 C30 120.6(2) . . ?
C28 C29 H29 119.7 . . ?

loop_
_geom_bond_atom_site_label_1
_geom_bond_atom_site_label_2
_geom_bond_distance
_geom_bond_site_symmetry_2
_geom_bond_publ_flag
P1 O5 1.4751(11) . ?
P1 C16 1.8776(13) . ?
P1 C19 1.8021(14) . ?
P1 C25 1.8081(15) . ?
O2 C5 1.3880(15) . ?
O2 C16 1.4254(14) . ?
O4 C17 1.3188(17) . ?
O4 C18 1.4474(19) . ?
O3 C17 1.1940(17) . ?
O1 C2 1.3772(17) . ?
O1 C1 1.406(2) . ?
C6 C5 1.3901(18) . ?
C6 C8 1.4703(16) . ?
C6 C7 1.4003(18) . ?
C5 C4 1.3847(17) . ?
C15 H15 0.9300 . ?
C15 C8 1.3319(17) . ?
C15 C16 1.5086(17) . ?
C8 C9 1.4852(17) . ?
C9 C14 1.378(2) . ?
C9 C10 1.383(2) . ?
C17 C16 1.5353(17) . ?
C4 H4 0.9300 . ?
C4 C3 1.382(2) . ?
C19 C20 1.389(2) . ?
C19 C24 1.397(2) . ?
C7 H7 0.9300 . ?
C7 C2 1.3872(19) . ?
C20 H20 0.9300 . ?
C20 C21 1.389(2) . ?
C3 H3 0.9300 . ?
C3 C2 1.385(2) . ?
C25 C30 1.389(2) . ?
C25 C26 1.384(3) . ?
C24 H24 0.9300 . ?
C24 C23 1.380(2) . ?
C12 H12 0.9300 . ?
C12 C11 1.371(3) . ?
C12 C13 1.372(3) . ?
C14 H14 0.9300 . ?
C14 C13 1.394(2) . ?
C10 H10 0.9300 . ?
C10 C11 1.386(2) . ?
C21 H21 0.9300 . ?
C21 C22 1.375(3) . ?
C23 H23 0.9300 . ?
C23 C22 1.378(3) . ?
C11 H11 0.9300 . ?
C22 H22 0.9300 . ?
C13 H13 0.9300 . ?
C30 H30 0.9300 . ?
C30 C29 1.407(4) . ?
C26 H26 0.9300 . ?
C26 C27 1.382(3) . ?
C18 H18A 0.9600 . ?
C18 H18B 0.9600 . ?
C18 H18C 0.9600 . ?
C1 H1A 0.9600 . ?
C1 H1B 0.9600 . ?
C1 H1C 0.9600 . ?
C28 H28 0.9300 . ?
C28 C27 1.364(5) . ?
C28 C29 1.364(5) . ?
C27 H27 0.9300 . ?
C29 H29 0.9300 . ?
